data_7016685
loop_
_publ_author_name
'Vad, Mads S.'
'Nielsen, Anne'
'Lennartson, Anders'
'Bond, Andrew D.'
'McGrady, John E.'
'McKenzie, Christine J.'

_publ_section_title
;
 Switching on oxygen activation by cobalt complexes of pentadentate
 ligands.
;
_journal_issue 40
_journal_name_full 'Dalton transactions (Cambridge, England : 2003)'
_journal_page_first 10698
_journal_page_last 10707
_journal_paper_doi 10.1039/c1dt10594a
_journal_volume 40
_journal_year 2011
_chemical_formula_moiety 'C22 H24 Co N5 O2 2+, 2(Cl O4 -), 0.5(H2 O)'
_chemical_formula_sum 'C22 H25 Cl2 Co N5 O10.5'
_chemical_formula_weight 657.30
_space_group_IT_number 14
_symmetry_cell_setting monoclinic
_symmetry_space_group_name_Hall '-P 2ybc'
_symmetry_space_group_name_H-M 'P 1 21/c 1'
_atom_sites_solution_hydrogens geom
_atom_sites_solution_primary direct
_atom_sites_solution_secondary difmap
_cell_angle_alpha 90.00
_cell_angle_beta 101.220(3)
_cell_angle_gamma 90.00
_cell_formula_units_Z 8
_cell_length_a 17.5150(15)
_cell_length_b 22.3432(18)
_cell_length_c 13.4944(8)
_cell_measurement_reflns_used 2587
_cell_measurement_temperature 180(2)
_cell_measurement_theta_max 19.45
_cell_measurement_theta_min 2.53
_cell_volume 5180.0(7)
_computing_cell_refinement 'SAINT v.7.68a (Bruker, 2010)'
_computing_data_collection 'APEX2 v2010.1-2 (Bruker, 2010)'
_computing_data_reduction SAINT
_computing_molecular_graphics SHELXTL
_computing_publication_material SHELXTL
_computing_structure_refinement SHELXTL
_computing_structure_solution 'SHELXTL v.6.12 (Sheldrick, 2008)'
_diffrn_ambient_temperature 180(2)
_diffrn_measured_fraction_theta_full 0.987
_diffrn_measured_fraction_theta_max 0.987
_diffrn_measurement_device_type 'Bruker Nonius X8APEX-II CCD'
_diffrn_measurement_method '\w and \f scans'
_diffrn_radiation_monochromator graphite
_diffrn_radiation_source 'fine-focus sealed tube'
_diffrn_radiation_type MoK\a
_diffrn_radiation_wavelength 0.71073
_diffrn_reflns_av_R_equivalents 0.0955
_diffrn_reflns_av_sigmaI/netI 0.1136
_diffrn_reflns_limit_h_max 20
_diffrn_reflns_limit_h_min -20
_diffrn_reflns_limit_k_max 26
_diffrn_reflns_limit_k_min -26
_diffrn_reflns_limit_l_max 11
_diffrn_reflns_limit_l_min -16
_diffrn_reflns_number 40797
_diffrn_reflns_theta_full 25.03
_diffrn_reflns_theta_max 25.03
_diffrn_reflns_theta_min 3.56
_diffrn_standards_number 0
_exptl_absorpt_coefficient_mu 0.938
_exptl_absorpt_correction_T_max 0.972
_exptl_absorpt_correction_T_min 0.738
_exptl_absorpt_correction_type multi-scan
_exptl_absorpt_process_details 'SADABS (Sheldrick, 2008)'
_exptl_crystal_colour orange
_exptl_crystal_density_diffrn 1.686
_exptl_crystal_density_method 'not measured'
_exptl_crystal_description plate
_exptl_crystal_F_000 2696
_exptl_crystal_size_max 0.12
_exptl_crystal_size_mid 0.12
_exptl_crystal_size_min 0.03
_refine_diff_density_max 0.953
_refine_diff_density_min -0.645
_refine_diff_density_rms 0.093
_refine_ls_extinction_method none
_refine_ls_goodness_of_fit_ref 1.025
_refine_ls_hydrogen_treatment constr
_refine_ls_matrix_type full
_refine_ls_number_parameters 730
_refine_ls_number_reflns 9036
_refine_ls_number_restraints 0
_refine_ls_restrained_S_all 1.025
_refine_ls_R_factor_all 0.1125
_refine_ls_R_factor_gt 0.0541
_refine_ls_shift/su_max 0.001
_refine_ls_shift/su_mean 0.000
_refine_ls_structure_factor_coef Fsqd
_refine_ls_weighting_details 'calc w=1/[\s^2^(Fo^2^)+(0.0610P)^2^] where P=(Fo^2^+2Fc^2^)/3'
_refine_ls_weighting_scheme calc
_refine_ls_wR_factor_gt 0.1231
_refine_ls_wR_factor_ref 0.1408
_reflns_number_gt 5363
_reflns_number_total 9036
_reflns_threshold_expression I>2\s(I)
_cod_data_source_file c1dt10594a.txt
_cod_data_source_block 5
_cod_original_sg_symbol_H-M 'P 21/c'
_cod_original_formula_sum 'C22 H25 Cl2 Co N5 O10.50'
_cod_database_code 7016685

loop_
_symmetry_equiv_pos_as_xyz
'x, y, z'
'-x, y+1/2, -z+1/2'
'-x, -y, -z'
'x, -y-1/2, z-1/2'

loop_
_atom_site_label
_atom_site_type_symbol
_atom_site_fract_x
_atom_site_fract_y
_atom_site_fract_z
_atom_site_U_iso_or_equiv
_atom_site_adp_type
_atom_site_occupancy
_atom_site_symmetry_multiplicity
_atom_site_calc_flag
_atom_site_refinement_flags
Co1A Co 0.20121(3) 0.37796(3) 0.47673(4) 0.01819(18) Uani 1 1 d .
O1A O 0.21978(16) 0.46101(13) 0.4875(2) 0.0197(7) Uani 1 1 d .
O2A O 0.22249(17) 0.53881(14) 0.5921(2) 0.0251(8) Uani 1 1 d .
N1A N 0.3109(2) 0.35944(16) 0.4944(3) 0.0204(9) Uani 1 1 d .
N2A N 0.2111(2) 0.37806(16) 0.6224(3) 0.0200(9) Uani 1 1 d .
N3A N 0.1850(2) 0.29203(17) 0.4583(3) 0.0208(9) Uani 1 1 d .
N4A N 0.0929(2) 0.39329(16) 0.4814(3) 0.0195(9) Uani 1 1 d .
N5A N 0.2106(2) 0.38556(16) 0.3370(3) 0.0196(9) Uani 1 1 d .
C1A C 0.1162(3) 0.2619(2) 0.4425(3) 0.0226(12) Uani 1 1 d .
H1AA H 0.0697 0.2838 0.4424 0.027 Uiso 1 1 calc R
C2A C 0.1109(3) 0.2021(2) 0.4270(3) 0.0294(13) Uani 1 1 d .
H2AA H 0.0617 0.1828 0.4166 0.035 Uiso 1 1 calc R
C3A C 0.1788(3) 0.1690(2) 0.4266(3) 0.0275(12) Uani 1 1 d .
H3AA H 0.1766 0.1269 0.4162 0.033 Uiso 1 1 calc R
C4A C 0.2487(3) 0.1989(2) 0.4415(3) 0.0266(12) Uani 1 1 d .
H4AA H 0.2956 0.1777 0.4415 0.032 Uiso 1 1 calc R
C5A C 0.2501(3) 0.2603(2) 0.4567(3) 0.0205(11) Uani 1 1 d .
C6A C 0.3225(3) 0.2959(2) 0.4655(4) 0.0267(12) Uani 1 1 d .
H6AA H 0.3401 0.2952 0.4002 0.032 Uiso 1 1 calc R
H6AB H 0.3638 0.2775 0.5171 0.032 Uiso 1 1 calc R
C7A C 0.3447(3) 0.3697(2) 0.6041(3) 0.0260(12) Uani 1 1 d .
H7AA H 0.3540 0.4129 0.6176 0.031 Uiso 1 1 calc R
H7AB H 0.3947 0.3481 0.6239 0.031 Uiso 1 1 calc R
C8A C 0.2850(3) 0.3459(2) 0.6630(3) 0.0258(12) Uani 1 1 d .
H8AA H 0.2780 0.3022 0.6530 0.031 Uiso 1 1 calc R
H8AB H 0.3020 0.3540 0.7361 0.031 Uiso 1 1 calc R
C9A C 0.1397(3) 0.3485(2) 0.6432(3) 0.0222(11) Uani 1 1 d .
H9AA H 0.1335 0.3568 0.7133 0.027 Uiso 1 1 calc R
H9AB H 0.1427 0.3047 0.6342 0.027 Uiso 1 1 calc R
C10A C 0.0725(3) 0.3744(2) 0.5685(3) 0.0210(11) Uani 1 1 d .
C11A C -0.0012(3) 0.3810(2) 0.5859(4) 0.0272(12) Uani 1 1 d .
H11A H -0.0137 0.3675 0.6475 0.033 Uiso 1 1 calc R
C12A C -0.0580(3) 0.4077(2) 0.5125(4) 0.0340(13) Uani 1 1 d .
H12A H -0.1102 0.4111 0.5216 0.041 Uiso 1 1 calc R
C13A C -0.0358(3) 0.4289(2) 0.4258(4) 0.0317(13) Uani 1 1 d .
H13A H -0.0727 0.4487 0.3755 0.038 Uiso 1 1 calc R
C14A C 0.0393(3) 0.4216(2) 0.4125(3) 0.0229(12) Uani 1 1 d .
H14A H 0.0537 0.4368 0.3531 0.027 Uiso 1 1 calc R
C16A C 0.2145(3) 0.4415(2) 0.6595(3) 0.0242(12) Uani 1 1 d .
H16A H 0.2605 0.4466 0.7145 0.029 Uiso 1 1 calc R
H16B H 0.1675 0.4503 0.6875 0.029 Uiso 1 1 calc R
C17A C 0.2194(3) 0.4853(2) 0.5756(4) 0.0233(12) Uani 1 1 d .
C18A C 0.3429(3) 0.3999(2) 0.4244(3) 0.0247(12) Uani 1 1 d .
H18A H 0.3940 0.3851 0.4137 0.030 Uiso 1 1 calc R
H18B H 0.3496 0.4409 0.4524 0.030 Uiso 1 1 calc R
C19A C 0.2848(3) 0.3995(2) 0.3272(4) 0.0233(12) Uani 1 1 d .
C20A C 0.3020(3) 0.4105(2) 0.2336(4) 0.0283(13) Uani 1 1 d .
H20A H 0.3538 0.4196 0.2272 0.034 Uiso 1 1 calc R
C21A C 0.2426(3) 0.4081(2) 0.1484(4) 0.0335(14) Uani 1 1 d .
H21A H 0.2531 0.4170 0.0835 0.040 Uiso 1 1 calc R
C22A C 0.1688(3) 0.3927(2) 0.1591(4) 0.0279(12) Uani 1 1 d .
H22A H 0.1279 0.3901 0.1016 0.033 Uiso 1 1 calc R
C23A C 0.1547(3) 0.3811(2) 0.2537(3) 0.0237(12) Uani 1 1 d .
H23A H 0.1038 0.3696 0.2605 0.028 Uiso 1 1 calc R
Co1B Co 0.29971(3) 0.89127(3) 0.54484(5) 0.01987(19) Uani 1 1 d .
O1B O 0.29867(17) 0.97551(14) 0.5319(2) 0.0233(8) Uani 1 1 d .
O2B O 0.28286(17) 1.05037(14) 0.4204(2) 0.0261(8) Uani 1 1 d .
N1B N 0.1895(2) 0.88990(17) 0.5491(3) 0.0278(10) Uani 1 1 d .
N2B N 0.2735(2) 0.88868(16) 0.3978(3) 0.0236(10) Uani 1 1 d .
N3B N 0.2954(2) 0.80488(17) 0.5653(3) 0.0245(10) Uani 1 1 d .
N4B N 0.4043(2) 0.89082(16) 0.5190(3) 0.0202(9) Uani 1 1 d .
N5B N 0.3102(2) 0.90345(17) 0.6895(3) 0.0241(10) Uani 1 1 d .
C1B C 0.3544(3) 0.7650(2) 0.5696(3) 0.0267(12) Uani 1 1 d .
H1BA H 0.4046 0.7794 0.5648 0.032 Uiso 1 1 calc R
C2B C 0.3441(3) 0.7047(2) 0.5807(4) 0.0309(13) Uani 1 1 d .
H2BA H 0.3863 0.6777 0.5833 0.037 Uiso 1 1 calc R
C3B C 0.2708(3) 0.6839(2) 0.5881(4) 0.0363(14) Uani 1 1 d .
H3BA H 0.2616 0.6422 0.5938 0.044 Uiso 1 1 calc R
C4B C 0.2115(3) 0.7245(2) 0.5871(4) 0.0360(14) Uani 1 1 d .
H4BA H 0.1612 0.7111 0.5932 0.043 Uiso 1 1 calc R
C5B C 0.2256(3) 0.7840(2) 0.5773(3) 0.0267(12) Uani 1 1 d .
C6B C 0.1661(3) 0.8304(2) 0.5844(4) 0.0355(14) Uani 1 1 d .
H6BA H 0.1594 0.8337 0.6554 0.043 Uiso 1 1 calc R
H6BB H 0.1156 0.8182 0.5427 0.043 Uiso 1 1 calc R
C7B C 0.1482(3) 0.9028(2) 0.4427(4) 0.0364(14) Uani 1 1 d .
H7BA H 0.1493 0.9463 0.4285 0.044 Uiso 1 1 calc R
H7BB H 0.0933 0.8896 0.4325 0.044 Uiso 1 1 calc R
C8B C 0.1914(3) 0.8682(2) 0.3732(4) 0.0343(14) Uani 1 1 d .
H8BA H 0.1883 0.8246 0.3851 0.041 Uiso 1 1 calc R
H8BB H 0.1686 0.8766 0.3015 0.041 Uiso 1 1 calc R
C9B C 0.3321(3) 0.8486(2) 0.3652(3) 0.0294(13) Uani 1 1 d .
H9BA H 0.3318 0.8537 0.2923 0.035 Uiso 1 1 calc R
H9BB H 0.3210 0.8062 0.3782 0.035 Uiso 1 1 calc R
C10B C 0.4094(3) 0.8674(2) 0.4274(4) 0.0246(12) Uani 1 1 d .
C11B C 0.4787(3) 0.8659(2) 0.3945(4) 0.0370(14) Uani 1 1 d .
H11B H 0.4816 0.8493 0.3305 0.044 Uiso 1 1 calc R
C12B C 0.5449(3) 0.8894(3) 0.4568(4) 0.0450(16) Uani 1 1 d .
H12B H 0.5938 0.8881 0.4365 0.054 Uiso 1 1 calc R
C13B C 0.5387(3) 0.9144(2) 0.5475(4) 0.0346(14) Uani 1 1 d .
H13B H 0.5830 0.9312 0.5902 0.042 Uiso 1 1 calc R
C14B C 0.4680(3) 0.9147(2) 0.5757(4) 0.0259(12) Uani 1 1 d .
H14B H 0.4640 0.9326 0.6383 0.031 Uiso 1 1 calc R
C16B C 0.2808(3) 0.9509(2) 0.3587(3) 0.0259(12) Uani 1 1 d .
H16C H 0.2349 0.9599 0.3054 0.031 Uiso 1 1 calc R
H16D H 0.3276 0.9532 0.3280 0.031 Uiso 1 1 calc R
C17B C 0.2869(3) 0.9973(2) 0.4417(4) 0.0211(11) Uani 1 1 d .
C18B C 0.1795(3) 0.9369(2) 0.6243(4) 0.0369(14) Uani 1 1 d .
H18C H 0.1289 0.9319 0.6457 0.044 Uiso 1 1 calc R
H18D H 0.1812 0.9773 0.5947 0.044 Uiso 1 1 calc R
C19B C 0.2457(3) 0.9288(2) 0.7130(4) 0.0317(13) Uani 1 1 d .
C20B C 0.2421(4) 0.9438(2) 0.8096(4) 0.0410(15) Uani 1 1 d .
H20B H 0.1964 0.9615 0.8246 0.049 Uiso 1 1 calc R
C21B C 0.3054(4) 0.9330(2) 0.8857(4) 0.0456(16) Uani 1 1 d .
H21B H 0.3037 0.9437 0.9533 0.055 Uiso 1 1 calc R
C22B C 0.3717(3) 0.9064(2) 0.8630(4) 0.0384(14) Uani 1 1 d .
H22B H 0.4161 0.8991 0.9145 0.046 Uiso 1 1 calc R
C23B C 0.3716(3) 0.8907(2) 0.7636(4) 0.0299(13) Uani 1 1 d .
H23B H 0.4154 0.8706 0.7474 0.036 Uiso 1 1 calc R
Cl1 Cl 0.02812(8) 0.73203(7) 0.79569(11) 0.0454(4) Uani 1 1 d .
O11 O -0.0487(2) 0.7509(2) 0.7935(3) 0.0727(14) Uani 1 1 d .
O12 O 0.0572(3) 0.7673(3) 0.7251(5) 0.140(3) Uani 1 1 d .
O13 O 0.0752(3) 0.7412(2) 0.8904(4) 0.129(3) Uani 1 1 d .
O14 O 0.0297(2) 0.67244(19) 0.7635(4) 0.0850(17) Uani 1 1 d .
Cl2 Cl 0.44606(7) 0.52386(6) 0.67931(10) 0.0324(3) Uani 1 1 d .
O21 O 0.4090(2) 0.48633(16) 0.7430(3) 0.0452(10) Uani 1 1 d .
O22 O 0.5266(2) 0.52893(19) 0.7216(3) 0.0646(13) Uani 1 1 d .
O23 O 0.4098(2) 0.58152(18) 0.6748(3) 0.0709(14) Uani 1 1 d .
O24 O 0.4350(3) 0.4981(2) 0.5817(3) 0.0708(14) Uani 1 1 d .
Cl3 Cl 0.03122(7) 0.46635(6) 0.84101(10) 0.0347(4) Uani 1 1 d .
O31 O -0.0219(3) 0.5124(2) 0.8299(4) 0.0809(16) Uani 1 1 d .
O32 O 0.0711(3) 0.4639(2) 0.9447(3) 0.0830(15) Uani 1 1 d .
O33 O 0.0866(2) 0.4775(2) 0.7808(3) 0.0762(15) Uani 1 1 d .
O34 O -0.0052(3) 0.40928(19) 0.8201(3) 0.0739(14) Uani 1 1 d .
Cl4 Cl 0.55580(8) 0.75350(6) 0.22966(10) 0.0365(4) Uani 1 1 d .
O41 O 0.6177(2) 0.77372(17) 0.3067(3) 0.0650(13) Uani 1 1 d .
O42 O 0.5265(2) 0.80299(17) 0.1673(3) 0.0552(12) Uani 1 1 d .
O43 O 0.4964(2) 0.7288(2) 0.2740(3) 0.0722(14) Uani 1 1 d .
O44 O 0.5835(3) 0.70828(18) 0.1708(3) 0.0690(13) Uani 1 1 d .
O1W O 0.2294(5) 0.7865(3) 0.8293(5) 0.180(3) Uani 1 1 d .
H1W H 0.1818 0.7966 0.8288 0.270 Uiso 1 1 d R
H2W H 0.2290 0.7717 0.7701 0.270 Uiso 1 1 d R

loop_
_atom_site_aniso_label
_atom_site_aniso_U_11
_atom_site_aniso_U_22
_atom_site_aniso_U_33
_atom_site_aniso_U_23
_atom_site_aniso_U_13
_atom_site_aniso_U_12
Co1A 0.0186(4) 0.0173(4) 0.0186(4) 0.0003(3) 0.0032(3) -0.0008(3)
O1A 0.0259(19) 0.0131(18) 0.0207(19) -0.0001(15) 0.0063(14) -0.0024(14)
O2A 0.028(2) 0.0133(19) 0.033(2) -0.0043(16) 0.0047(15) -0.0013(15)
N1A 0.021(2) 0.017(2) 0.023(2) 0.0007(19) 0.0018(17) 0.0015(17)
N2A 0.023(2) 0.016(2) 0.020(2) 0.0034(19) 0.0017(17) 0.0005(18)
N3A 0.023(2) 0.021(2) 0.019(2) 0.0010(19) 0.0052(17) -0.0035(19)
N4A 0.020(2) 0.016(2) 0.021(2) -0.0013(19) 0.0011(17) -0.0007(18)
N5A 0.024(2) 0.016(2) 0.021(2) -0.0048(18) 0.0097(18) -0.0041(18)
C1A 0.025(3) 0.022(3) 0.019(3) -0.001(2) 0.001(2) -0.002(2)
C2A 0.034(3) 0.029(3) 0.025(3) 0.000(3) 0.004(2) -0.006(3)
C3A 0.042(3) 0.020(3) 0.019(3) 0.001(2) 0.002(2) 0.000(3)
C4A 0.033(3) 0.025(3) 0.021(3) 0.001(2) 0.001(2) 0.008(3)
C5A 0.022(3) 0.023(3) 0.017(3) 0.000(2) 0.006(2) 0.003(2)
C6A 0.023(3) 0.019(3) 0.039(3) -0.005(2) 0.007(2) 0.003(2)
C7A 0.019(3) 0.031(3) 0.025(3) 0.001(2) -0.001(2) 0.005(2)
C8A 0.024(3) 0.026(3) 0.024(3) 0.004(2) -0.004(2) 0.002(2)
C9A 0.026(3) 0.018(3) 0.024(3) 0.006(2) 0.010(2) 0.001(2)
C10A 0.027(3) 0.016(3) 0.020(3) -0.004(2) 0.007(2) -0.002(2)
C11A 0.026(3) 0.025(3) 0.033(3) 0.001(3) 0.012(2) -0.002(2)
C12A 0.022(3) 0.037(3) 0.044(4) -0.010(3) 0.009(3) 0.000(3)
C13A 0.029(3) 0.029(3) 0.033(3) -0.005(3) -0.003(2) 0.009(2)
C14A 0.030(3) 0.019(3) 0.019(3) -0.002(2) 0.005(2) 0.002(2)
C16A 0.036(3) 0.019(3) 0.017(3) -0.006(2) 0.006(2) -0.003(2)
C17A 0.014(3) 0.026(3) 0.030(3) 0.001(3) 0.005(2) 0.002(2)
C18A 0.027(3) 0.024(3) 0.025(3) -0.002(2) 0.010(2) -0.005(2)
C19A 0.026(3) 0.017(3) 0.028(3) -0.006(2) 0.007(2) -0.006(2)
C20A 0.032(3) 0.027(3) 0.031(3) -0.008(3) 0.018(3) -0.009(2)
C21A 0.052(4) 0.029(3) 0.024(3) -0.002(3) 0.018(3) -0.004(3)
C22A 0.036(3) 0.028(3) 0.020(3) -0.006(2) 0.004(2) -0.005(3)
C23A 0.028(3) 0.019(3) 0.024(3) -0.005(2) 0.003(2) -0.005(2)
Co1B 0.0192(4) 0.0182(4) 0.0219(4) -0.0004(3) 0.0034(3) -0.0015(3)
O1B 0.0243(19) 0.0202(19) 0.025(2) 0.0015(16) 0.0052(14) -0.0010(15)
O2B 0.027(2) 0.018(2) 0.035(2) 0.0041(17) 0.0098(15) 0.0004(16)
N1B 0.023(2) 0.023(2) 0.038(3) 0.006(2) 0.0070(19) 0.0054(19)
N2B 0.026(2) 0.019(2) 0.024(2) 0.0038(19) 0.0003(18) -0.0040(19)
N3B 0.028(3) 0.023(2) 0.023(2) -0.0008(19) 0.0037(18) 0.001(2)
N4B 0.023(2) 0.018(2) 0.021(2) -0.0005(19) 0.0062(17) -0.0013(18)
N5B 0.030(3) 0.015(2) 0.031(2) 0.001(2) 0.014(2) 0.0019(19)
C1B 0.031(3) 0.023(3) 0.024(3) 0.002(2) 0.001(2) 0.000(2)
C2B 0.036(3) 0.024(3) 0.029(3) 0.004(3) -0.003(2) 0.008(3)
C3B 0.050(4) 0.020(3) 0.035(3) 0.005(3) -0.004(3) -0.009(3)
C4B 0.037(3) 0.029(3) 0.038(3) 0.008(3) -0.003(3) -0.014(3)
C5B 0.022(3) 0.029(3) 0.027(3) 0.003(3) 0.000(2) -0.004(2)
C6B 0.034(3) 0.027(3) 0.047(4) 0.007(3) 0.014(3) -0.009(3)
C7B 0.023(3) 0.032(3) 0.048(4) 0.005(3) -0.008(3) -0.007(3)
C8B 0.034(3) 0.028(3) 0.035(3) 0.004(3) -0.008(3) -0.006(3)
C9B 0.049(4) 0.022(3) 0.017(3) -0.001(2) 0.006(2) -0.001(3)
C10B 0.032(3) 0.020(3) 0.022(3) 0.000(2) 0.007(2) 0.005(2)
C11B 0.047(4) 0.043(4) 0.025(3) 0.000(3) 0.015(3) 0.014(3)
C12B 0.028(3) 0.061(4) 0.051(4) 0.016(3) 0.019(3) 0.013(3)
C13B 0.026(3) 0.043(4) 0.035(3) 0.010(3) 0.008(3) -0.007(3)
C14B 0.030(3) 0.024(3) 0.024(3) 0.005(2) 0.004(2) -0.003(2)
C16B 0.029(3) 0.022(3) 0.024(3) 0.009(2) -0.001(2) 0.000(2)
C17B 0.017(3) 0.023(3) 0.024(3) 0.000(3) 0.005(2) -0.004(2)
C18B 0.031(3) 0.036(3) 0.049(4) 0.002(3) 0.022(3) 0.002(3)
C19B 0.044(4) 0.020(3) 0.038(3) -0.004(3) 0.022(3) -0.002(3)
C20B 0.057(4) 0.026(3) 0.047(4) -0.003(3) 0.029(3) 0.004(3)
C21B 0.079(5) 0.029(3) 0.038(4) -0.008(3) 0.033(4) -0.009(3)
C22B 0.057(4) 0.033(3) 0.024(3) -0.002(3) 0.006(3) -0.007(3)
C23B 0.036(3) 0.027(3) 0.027(3) 0.004(3) 0.006(2) -0.004(3)
Cl1 0.0384(9) 0.0357(9) 0.0543(10) -0.0102(8) -0.0103(7) 0.0134(7)
O11 0.055(3) 0.091(4) 0.065(3) -0.027(3) -0.005(2) 0.040(3)
O12 0.095(5) 0.156(6) 0.179(7) 0.078(5) 0.048(4) -0.024(4)
O13 0.136(5) 0.103(4) 0.103(4) -0.065(4) -0.088(4) 0.078(4)
O14 0.056(3) 0.052(3) 0.128(4) -0.046(3) -0.029(3) 0.021(2)
Cl2 0.0323(8) 0.0297(8) 0.0324(8) -0.0009(7) -0.0006(6) -0.0064(6)
O21 0.059(3) 0.043(2) 0.037(2) 0.001(2) 0.0174(19) -0.010(2)
O22 0.028(2) 0.072(3) 0.088(3) -0.014(3) -0.002(2) -0.008(2)
O23 0.066(3) 0.033(3) 0.101(4) 0.008(2) -0.017(3) 0.009(2)
O24 0.092(4) 0.091(4) 0.034(2) -0.027(2) 0.023(2) -0.052(3)
Cl3 0.0314(8) 0.0340(8) 0.0411(9) -0.0074(7) 0.0129(6) -0.0006(7)
O31 0.063(3) 0.055(3) 0.134(5) 0.032(3) 0.044(3) 0.024(3)
O32 0.116(4) 0.085(4) 0.040(3) 0.006(3) -0.004(3) -0.005(3)
O33 0.055(3) 0.130(5) 0.055(3) -0.009(3) 0.040(2) -0.005(3)
O34 0.083(4) 0.046(3) 0.089(4) -0.015(3) 0.010(3) -0.010(3)
Cl4 0.0363(8) 0.0287(8) 0.0443(9) 0.0071(7) 0.0075(7) 0.0050(7)
O41 0.058(3) 0.038(3) 0.084(3) -0.008(2) -0.022(2) 0.005(2)
O42 0.043(2) 0.047(3) 0.076(3) 0.034(2) 0.014(2) 0.015(2)
O43 0.059(3) 0.083(4) 0.079(3) 0.028(3) 0.024(2) -0.018(3)
O44 0.100(4) 0.047(3) 0.056(3) -0.007(2) 0.005(2) 0.033(3)
O1W 0.202(8) 0.167(8) 0.169(7) 0.014(6) 0.031(6) 0.001(6)

loop_
_atom_type_symbol
_atom_type_description
_atom_type_scat_dispersion_real
_atom_type_scat_dispersion_imag
_atom_type_scat_source
C C 0.0033 0.0016 'International Tables Vol C Tables 4.2.6.8 and 6.1.1.4'
H H 0.0000 0.0000 'International Tables Vol C Tables 4.2.6.8 and 6.1.1.4'
N N 0.0061 0.0033 'International Tables Vol C Tables 4.2.6.8 and 6.1.1.4'
O O 0.0106 0.0060 'International Tables Vol C Tables 4.2.6.8 and 6.1.1.4'
Cl Cl 0.1484 0.1585 'International Tables Vol C Tables 4.2.6.8 and 6.1.1.4'
Co Co 0.3494 0.9721 'International Tables Vol C Tables 4.2.6.8 and 6.1.1.4'

loop_
_geom_angle_atom_site_label_1
_geom_angle_atom_site_label_2
_geom_angle_atom_site_label_3
_geom_angle
O1A Co1A N5A 86.71(14)
O1A Co1A N1A 92.79(14)
N5A Co1A N1A 82.43(15)
O1A Co1A N2A 86.60(14)
N5A Co1A N2A 168.95(15)
N1A Co1A N2A 89.12(15)
O1A Co1A N4A 88.79(14)
N5A Co1A N4A 106.60(16)
N1A Co1A N4A 170.91(16)
N2A Co1A N4A 82.04(15)
O1A Co1A N3A 176.48(14)
N5A Co1A N3A 90.01(15)
N1A Co1A N3A 85.51(16)
N2A Co1A N3A 96.44(15)
N4A Co1A N3A 93.37(15)
C17A O1A Co1A 116.5(3)
C18A N1A C6A 108.8(4)
C18A N1A C7A 114.1(3)
C6A N1A C7A 110.7(4)
C18A N1A Co1A 106.1(3)
C6A N1A Co1A 110.6(3)
C7A N1A Co1A 106.3(3)
C9A N2A C8A 114.8(4)
C9A N2A C16A 109.7(3)
C8A N2A C16A 111.0(4)
C9A N2A Co1A 106.1(3)
C8A N2A Co1A 105.8(3)
C16A N2A Co1A 109.2(3)
C5A N3A C1A 117.6(4)
C5A N3A Co1A 114.7(3)
C1A N3A Co1A 127.6(3)
C14A N4A C10A 118.5(4)
C14A N4A Co1A 128.0(3)
C10A N4A Co1A 113.4(3)
C23A N5A C19A 119.1(4)
C23A N5A Co1A 128.6(3)
C19A N5A Co1A 112.2(3)
C2A C1A N3A 123.0(5)
C2A C1A H1AA 118.5
N3A C1A H1AA 118.5
C1A C2A C3A 119.3(5)
C1A C2A H2AA 120.3
C3A C2A H2AA 120.3
C4A C3A C2A 118.3(5)
C4A C3A H3AA 120.9
C2A C3A H3AA 120.9
C3A C4A C5A 119.6(5)
C3A C4A H4AA 120.2
C5A C4A H4AA 120.2
N3A C5A C4A 122.1(4)
N3A C5A C6A 115.4(4)
C4A C5A C6A 122.3(4)
C5A C6A N1A 111.9(4)
C5A C6A H6AA 109.2
N1A C6A H6AA 109.2
C5A C6A H6AB 109.2
N1A C6A H6AB 109.2
H6AA C6A H6AB 107.9
N1A C7A C8A 106.4(4)
N1A C7A H7AA 110.4
C8A C7A H7AA 110.4
N1A C7A H7AB 110.4
C8A C7A H7AB 110.4
H7AA C7A H7AB 108.6
N2A C8A C7A 106.0(4)
N2A C8A H8AA 110.5
C7A C8A H8AA 110.5
N2A C8A H8AB 110.5
C7A C8A H8AB 110.5
H8AA C8A H8AB 108.7
N2A C9A C10A 106.2(4)
N2A C9A H9AA 110.5
C10A C9A H9AA 110.5
N2A C9A H9AB 110.5
C10A C9A H9AB 110.5
H9AA C9A H9AB 108.7
N4A C10A C11A 122.1(4)
N4A C10A C9A 113.2(4)
C11A C10A C9A 124.6(4)
C10A C11A C12A 119.5(5)
C10A C11A H11A 120.3
C12A C11A H11A 120.3
C13A C12A C11A 117.9(5)
C13A C12A H12A 121.0
C11A C12A H12A 121.0
C14A C13A C12A 120.1(5)
C14A C13A H13A 119.9
C12A C13A H13A 119.9
N4A C14A C13A 121.7(4)
N4A C14A H14A 119.2
C13A C14A H14A 119.2
N2A C16A C17A 111.4(4)
N2A C16A H16A 109.3
C17A C16A H16A 109.3
N2A C16A H16B 109.3
C17A C16A H16B 109.3
H16A C16A H16B 108.0
O2A C17A O1A 124.5(4)
O2A C17A C16A 120.3(4)
O1A C17A C16A 115.1(4)
N1A C18A C19A 106.0(4)
N1A C18A H18A 110.5
C19A C18A H18A 110.5
N1A C18A H18B 110.5
C19A C18A H18B 110.5
H18A C18A H18B 108.7
N5A C19A C20A 120.8(4)
N5A C19A C18A 114.4(4)
C20A C19A C18A 124.8(4)
C19A C20A C21A 119.2(5)
C19A C20A H20A 120.4
C21A C20A H20A 120.4
C22A C21A C20A 119.3(5)
C22A C21A H21A 120.3
C20A C21A H21A 120.3
C23A C22A C21A 119.3(5)
C23A C22A H22A 120.3
C21A C22A H22A 120.3
N5A C23A C22A 122.1(4)
N5A C23A H23A 118.9
C22A C23A H23A 118.9
O1B Co1B N4B 88.91(14)
O1B Co1B N1B 91.53(15)
N4B Co1B N1B 171.36(16)
O1B Co1B N5B 87.19(15)
N4B Co1B N5B 105.95(16)
N1B Co1B N5B 82.69(17)
O1B Co1B N2B 86.52(14)
N4B Co1B N2B 81.94(16)
N1B Co1B N2B 89.48(16)
N5B Co1B N2B 169.81(16)
O1B Co1B N3B 175.67(15)
N4B Co1B N3B 94.86(16)
N1B Co1B N3B 85.07(16)
N5B Co1B N3B 89.72(15)
N2B Co1B N3B 96.12(15)
C17B O1B Co1B 117.4(3)
C18B N1B C6B 109.4(4)
C18B N1B C7B 114.6(4)
C6B N1B C7B 111.4(4)
C18B N1B Co1B 105.0(3)
C6B N1B Co1B 111.0(3)
C7B N1B Co1B 105.4(3)
C8B N2B C9B 116.2(4)
C8B N2B C16B 110.7(4)
C9B N2B C16B 110.0(4)
C8B N2B Co1B 105.2(3)
C9B N2B Co1B 106.2(3)
C16B N2B Co1B 108.1(3)
C5B N3B C1B 118.0(4)
C5B N3B Co1B 114.8(3)
C1B N3B Co1B 127.2(3)
C14B N4B C10B 118.6(4)
C14B N4B Co1B 127.7(3)
C10B N4B Co1B 113.5(3)
C23B N5B C19B 119.7(4)
C23B N5B Co1B 128.4(3)
C19B N5B Co1B 111.9(3)
N3B C1B C2B 122.2(5)
N3B C1B H1BA 118.9
C2B C1B H1BA 118.9
C1B C2B C3B 118.7(5)
C1B C2B H2BA 120.6
C3B C2B H2BA 120.6
C4B C3B C2B 119.1(5)
C4B C3B H3BA 120.5
C2B C3B H3BA 120.5
C5B C4B C3B 119.6(5)
C5B C4B H4BA 120.2
C3B C4B H4BA 120.2
N3B C5B C4B 122.3(5)
N3B C5B C6B 115.5(4)
C4B C5B C6B 122.2(5)
C5B C6B N1B 111.1(4)
C5B C6B H6BA 109.4
N1B C6B H6BA 109.4
C5B C6B H6BB 109.4
N1B C6B H6BB 109.4
H6BA C6B H6BB 108.0
N1B C7B C8B 106.6(4)
N1B C7B H7BA 110.4
C8B C7B H7BA 110.4
N1B C7B H7BB 110.4
C8B C7B H7BB 110.4
H7BA C7B H7BB 108.6
N2B C8B C7B 106.3(4)
N2B C8B H8BA 110.5
C7B C8B H8BA 110.5
N2B C8B H8BB 110.5
C7B C8B H8BB 110.5
H8BA C8B H8BB 108.7
N2B C9B C10B 105.4(4)
N2B C9B H9BA 110.7
C10B C9B H9BA 110.7
N2B C9B H9BB 110.7
C10B C9B H9BB 110.7
H9BA C9B H9BB 108.8
N4B C10B C11B 121.5(5)
N4B C10B C9B 113.7(4)
C11B C10B C9B 124.7(5)
C10B C11B C12B 118.6(5)
C10B C11B H11B 120.7
C12B C11B H11B 120.7
C13B C12B C11B 119.4(5)
C13B C12B H12B 120.3
C11B C12B H12B 120.3
C14B C13B C12B 119.1(5)
C14B C13B H13B 120.4
C12B C13B H13B 120.4
N4B C14B C13B 122.7(5)
N4B C14B H14B 118.6
C13B C14B H14B 118.6
N2B C16B C17B 111.9(4)
N2B C16B H16C 109.2
C17B C16B H16C 109.2
N2B C16B H16D 109.2
C17B C16B H16D 109.2
H16C C16B H16D 107.9
O2B C17B O1B 125.5(4)
O2B C17B C16B 119.9(4)
O1B C17B C16B 114.5(4)
N1B C18B C19B 106.4(4)
N1B C18B H18C 110.5
C19B C18B H18C 110.5
N1B C18B H18D 110.5
C19B C18B H18D 110.5
H18C C18B H18D 108.6
N5B C19B C20B 121.6(5)
N5B C19B C18B 114.3(4)
C20B C19B C18B 124.1(5)
C19B C20B C21B 119.4(5)
C19B C20B H20B 120.3
C21B C20B H20B 120.3
C20B C21B C22B 119.8(5)
C20B C21B H21B 120.1
C22B C21B H21B 120.1
C23B C22B C21B 118.5(5)
C23B C22B H22B 120.8
C21B C22B H22B 120.8
N5B C23B C22B 121.0(5)
N5B C23B H23B 119.5
C22B C23B H23B 119.5
O13 Cl1 O14 112.3(3)
O13 Cl1 O11 111.6(3)
O14 Cl1 O11 110.8(3)
O13 Cl1 O12 108.1(4)
O14 Cl1 O12 106.9(4)
O11 Cl1 O12 106.8(3)
O24 Cl2 O22 110.6(3)
O24 Cl2 O23 110.2(3)
O22 Cl2 O23 110.1(3)
O24 Cl2 O21 108.8(2)
O22 Cl2 O21 109.5(2)
O23 Cl2 O21 107.5(3)
O31 Cl3 O33 109.4(3)
O31 Cl3 O34 112.3(3)
O33 Cl3 O34 112.1(3)
O31 Cl3 O32 109.0(3)
O33 Cl3 O32 108.1(3)
O34 Cl3 O32 105.8(3)
O43 Cl4 O41 109.6(3)
O43 Cl4 O42 110.2(3)
O41 Cl4 O42 108.7(2)
O43 Cl4 O44 108.5(3)
O41 Cl4 O44 109.8(3)
O42 Cl4 O44 110.1(3)
H1W O1W H2W 105.0

loop_
_geom_bond_atom_site_label_1
_geom_bond_atom_site_label_2
_geom_bond_distance
Co1A O1A 1.885(3)
Co1A N5A 1.931(4)
Co1A N1A 1.935(4)
Co1A N2A 1.940(4)
Co1A N4A 1.941(4)
Co1A N3A 1.950(4)
O1A C17A 1.307(5)
O2A C17A 1.216(5)
N1A C18A 1.493(6)
N1A C6A 1.496(5)
N1A C7A 1.501(5)
N2A C9A 1.487(5)
N2A C8A 1.488(5)
N2A C16A 1.501(5)
N3A C5A 1.348(5)
N3A C1A 1.361(5)
N4A C14A 1.344(5)
N4A C10A 1.359(5)
N5A C23A 1.343(5)
N5A C19A 1.367(6)
C1A C2A 1.352(6)
C1A H1AA 0.9500
C2A C3A 1.402(6)
C2A H2AA 0.9500
C3A C4A 1.374(6)
C3A H3AA 0.9500
C4A C5A 1.385(6)
C4A H4AA 0.9500
C5A C6A 1.482(6)
C6A H6AA 0.9900
C6A H6AB 0.9900
C7A C8A 1.527(6)
C7A H7AA 0.9900
C7A H7AB 0.9900
C8A H8AA 0.9900
C8A H8AB 0.9900
C9A C10A 1.509(6)
C9A H9AA 0.9900
C9A H9AB 0.9900
C10A C11A 1.365(6)
C11A C12A 1.393(7)
C11A H11A 0.9500
C12A C13A 1.387(7)
C12A H12A 0.9500
C13A C14A 1.371(6)
C13A H13A 0.9500
C14A H14A 0.9500
C16A C17A 1.511(6)
C16A H16A 0.9900
C16A H16B 0.9900
C18A C19A 1.496(6)
C18A H18A 0.9900
C18A H18B 0.9900
C19A C20A 1.376(6)
C20A C21A 1.394(7)
C20A H20A 0.9500
C21A C22A 1.372(7)
C21A H21A 0.9500
C22A C23A 1.370(6)
C22A H22A 0.9500
C23A H23A 0.9500
Co1B O1B 1.890(3)
Co1B N4B 1.929(4)
Co1B N1B 1.942(4)
Co1B N5B 1.944(4)
Co1B N2B 1.949(4)
Co1B N3B 1.953(4)
O1B C17B 1.289(5)
O2B C17B 1.219(5)
N1B C18B 1.494(6)
N1B C6B 1.497(6)
N1B C7B 1.504(6)
N2B C8B 1.483(6)
N2B C9B 1.490(6)
N2B C16B 1.501(5)
N3B C5B 1.348(6)
N3B C1B 1.357(6)
N4B C14B 1.336(6)
N4B C10B 1.362(6)
N5B C23B 1.349(6)
N5B C19B 1.355(6)
C1B C2B 1.372(6)
C1B H1BA 0.9500
C2B C3B 1.387(7)
C2B H2BA 0.9500
C3B C4B 1.376(7)
C3B H3BA 0.9500
C4B C5B 1.365(6)
C4B H4BA 0.9500
C5B C6B 1.484(7)
C6B H6BA 0.9900
C6B H6BB 0.9900
C7B C8B 1.525(7)
C7B H7BA 0.9900
C7B H7BB 0.9900
C8B H8BA 0.9900
C8B H8BB 0.9900
C9B C10B 1.506(6)
C9B H9BA 0.9900
C9B H9BB 0.9900
C10B C11B 1.372(7)
C11B C12B 1.395(7)
C11B H11B 0.9500
C12B C13B 1.368(7)
C12B H12B 0.9500
C13B C14B 1.363(6)
C13B H13B 0.9500
C14B H14B 0.9500
C16B C17B 1.514(6)
C16B H16C 0.9900
C16B H16D 0.9900
C18B C19B 1.507(7)
C18B H18C 0.9900
C18B H18D 0.9900
C19B C20B 1.359(7)
C20B C21B 1.377(8)
C20B H20B 0.9500
C21B C22B 1.392(8)
C21B H21B 0.9500
C22B C23B 1.386(7)
C22B H22B 0.9500
C23B H23B 0.9500
Cl1 O13 1.395(4)
Cl1 O14 1.403(4)
Cl1 O11 1.406(4)
Cl1 O12 1.406(5)
Cl2 O24 1.416(4)
Cl2 O22 1.419(4)
Cl2 O23 1.432(4)
Cl2 O21 1.442(4)
Cl3 O31 1.376(4)
Cl3 O33 1.403(4)
Cl3 O34 1.429(4)
Cl3 O32 1.438(4)
Cl4 O43 1.409(4)
Cl4 O41 1.422(4)
Cl4 O42 1.423(4)
Cl4 O44 1.428(4)
O1W H1W 0.8634
O1W H2W 0.8634

loop_
_geom_torsion_atom_site_label_1
_geom_torsion_atom_site_label_2
_geom_torsion_atom_site_label_3
_geom_torsion_atom_site_label_4
_geom_torsion
N5A Co1A O1A C17A 179.1(3)
N1A Co1A O1A C17A -98.7(3)
N2A Co1A O1A C17A -9.7(3)
N4A Co1A O1A C17A 72.4(3)
O1A Co1A N1A C18A -48.1(3)
N5A Co1A N1A C18A 38.2(3)
N2A Co1A N1A C18A -134.6(3)
N3A Co1A N1A C18A 128.8(3)
O1A Co1A N1A C6A -166.0(3)
N5A Co1A N1A C6A -79.7(3)
N2A Co1A N1A C6A 107.4(3)
N3A Co1A N1A C6A 10.9(3)
O1A Co1A N1A C7A 73.7(3)
N5A Co1A N1A C7A 160.0(3)
N2A Co1A N1A C7A -12.8(3)
N3A Co1A N1A C7A -109.4(3)
O1A Co1A N2A C9A 127.0(3)
N1A Co1A N2A C9A -140.1(3)
N4A Co1A N2A C9A 37.8(3)
N3A Co1A N2A C9A -54.7(3)
O1A Co1A N2A C8A -110.6(3)
N5A Co1A N2A C8A -57.8(9)
N1A Co1A N2A C8A -17.8(3)
N4A Co1A N2A C8A 160.1(3)
N3A Co1A N2A C8A 67.6(3)
O1A Co1A N2A C16A 8.9(3)
N5A Co1A N2A C16A 61.7(9)
N1A Co1A N2A C16A 101.7(3)
N4A Co1A N2A C16A -80.4(3)
N3A Co1A N2A C16A -172.9(3)
N5A Co1A N3A C5A 77.1(3)
N1A Co1A N3A C5A -5.3(3)
N2A Co1A N3A C5A -93.9(3)
N4A Co1A N3A C5A -176.3(3)
N5A Co1A N3A C1A -99.5(4)
N1A Co1A N3A C1A 178.0(4)
N2A Co1A N3A C1A 89.4(4)
N4A Co1A N3A C1A 7.1(4)
O1A Co1A N4A C14A 66.9(4)
N5A Co1A N4A C14A -19.4(4)
N2A Co1A N4A C14A 153.6(4)
N3A Co1A N4A C14A -110.4(4)
O1A Co1A N4A C10A -110.2(3)
N5A Co1A N4A C10A 163.6(3)
N2A Co1A N4A C10A -23.5(3)
N3A Co1A N4A C10A 72.6(3)
O1A Co1A N5A C23A -109.4(4)
N1A Co1A N5A C23A 157.3(4)
N2A Co1A N5A C23A -162.3(7)
N4A Co1A N5A C23A -21.7(4)
N3A Co1A N5A C23A 71.8(4)
O1A Co1A N5A C19A 67.9(3)
N1A Co1A N5A C19A -25.3(3)
N2A Co1A N5A C19A 15.1(10)
N4A Co1A N5A C19A 155.7(3)
N3A Co1A N5A C19A -110.8(3)
C5A N3A C1A C2A 1.0(6)
Co1A N3A C1A C2A 177.6(3)
N3A C1A C2A C3A -0.3(7)
C1A C2A C3A C4A -0.3(7)
C2A C3A C4A C5A 0.1(7)
C1A N3A C5A C4A -1.2(6)
Co1A N3A C5A C4A -178.2(3)
C1A N3A C5A C6A 175.0(4)
Co1A N3A C5A C6A -2.0(5)
C3A C4A C5A N3A 0.7(7)
C3A C4A C5A C6A -175.3(4)
N3A C5A C6A N1A 10.9(6)
C4A C5A C6A N1A -172.8(4)
C18A N1A C6A C5A -130.8(4)
C7A N1A C6A C5A 103.0(4)
Co1A N1A C6A C5A -14.5(5)
C18A N1A C7A C8A 156.7(4)
C6A N1A C7A C8A -80.2(4)
Co1A N1A C7A C8A 40.1(4)
C9A N2A C8A C7A 160.5(4)
C16A N2A C8A C7A -74.5(4)
Co1A N2A C8A C7A 43.9(4)
N1A C7A C8A N2A -56.1(5)
C8A N2A C9A C10A -160.9(4)
C16A N2A C9A C10A 73.4(4)
Co1A N2A C9A C10A -44.5(4)
C14A N4A C10A C11A 2.9(7)
Co1A N4A C10A C11A -179.7(4)
C14A N4A C10A C9A -174.8(4)
Co1A N4A C10A C9A 2.6(5)
N2A C9A C10A N4A 27.6(5)
N2A C9A C10A C11A -150.0(4)
N4A C10A C11A C12A 0.2(7)
C9A C10A C11A C12A 177.6(4)
C10A C11A C12A C13A -2.8(7)
C11A C12A C13A C14A 2.3(7)
C10A N4A C14A C13A -3.4(7)
Co1A N4A C14A C13A 179.7(3)
C12A C13A C14A N4A 0.8(7)
C9A N2A C16A C17A -123.0(4)
C8A N2A C16A C17A 109.1(4)
Co1A N2A C16A C17A -7.1(4)
Co1A O1A C17A O2A -172.1(4)
Co1A O1A C17A C16A 7.6(5)
N2A C16A C17A O2A 179.8(4)
N2A C16A C17A O1A 0.1(6)
C6A N1A C18A C19A 76.0(4)
C7A N1A C18A C19A -159.8(4)
Co1A N1A C18A C19A -43.1(4)
C23A N5A C19A C20A 1.8(7)
Co1A N5A C19A C20A -175.8(4)
C23A N5A C19A C18A -176.9(4)
Co1A N5A C19A C18A 5.5(5)
N1A C18A C19A N5A 24.9(5)
N1A C18A C19A C20A -153.7(4)
N5A C19A C20A C21A 0.8(7)
C18A C19A C20A C21A 179.3(5)
C19A C20A C21A C22A -2.3(7)
C20A C21A C22A C23A 1.3(7)
C19A N5A C23A C22A -2.9(7)
Co1A N5A C23A C22A 174.3(3)
C21A C22A C23A N5A 1.4(7)
N4B Co1B O1B C17B 78.5(3)
N1B Co1B O1B C17B -92.8(3)
N5B Co1B O1B C17B -175.4(3)
N2B Co1B O1B C17B -3.5(3)
O1B Co1B N1B C18B -48.2(3)
N5B Co1B N1B C18B 38.8(3)
N2B Co1B N1B C18B -134.7(3)
N3B Co1B N1B C18B 129.1(3)
O1B Co1B N1B C6B -166.3(3)
N5B Co1B N1B C6B -79.3(3)
N2B Co1B N1B C6B 107.2(3)
N3B Co1B N1B C6B 11.1(3)
O1B Co1B N1B C7B 73.1(3)
N5B Co1B N1B C7B 160.0(3)
N2B Co1B N1B C7B -13.4(3)
N3B Co1B N1B C7B -109.6(3)
O1B Co1B N2B C8B -108.9(3)
N4B Co1B N2B C8B 161.7(3)
N1B Co1B N2B C8B -17.3(3)
N5B Co1B N2B C8B -56.9(10)
N3B Co1B N2B C8B 67.7(3)
O1B Co1B N2B C9B 127.4(3)
N4B Co1B N2B C9B 38.0(3)
N1B Co1B N2B C9B -141.0(3)
N3B Co1B N2B C9B -56.1(3)
O1B Co1B N2B C16B 9.4(3)
N4B Co1B N2B C16B -80.0(3)
N1B Co1B N2B C16B 101.0(3)
N5B Co1B N2B C16B 61.3(10)
N3B Co1B N2B C16B -174.1(3)
N4B Co1B N3B C5B -174.2(3)
N1B Co1B N3B C5B -2.8(3)
N5B Co1B N3B C5B 79.8(3)
N2B Co1B N3B C5B -91.8(3)
N4B Co1B N3B C1B 6.6(4)
N1B Co1B N3B C1B 178.0(4)
N5B Co1B N3B C1B -99.4(4)
N2B Co1B N3B C1B 89.0(4)
O1B Co1B N4B C14B 64.5(4)
N5B Co1B N4B C14B -22.3(4)
N2B Co1B N4B C14B 151.1(4)
N3B Co1B N4B C14B -113.4(4)
O1B Co1B N4B C10B -109.6(3)
N5B Co1B N4B C10B 163.6(3)
N2B Co1B N4B C10B -23.0(3)
N3B Co1B N4B C10B 72.5(3)
O1B Co1B N5B C23B -112.7(4)
N4B Co1B N5B C23B -24.6(4)
N1B Co1B N5B C23B 155.4(4)
N2B Co1B N5B C23B -164.5(8)
N3B Co1B N5B C23B 70.4(4)
O1B Co1B N5B C19B 66.4(3)
N4B Co1B N5B C19B 154.5(3)
N1B Co1B N5B C19B -25.5(3)
N2B Co1B N5B C19B 14.5(11)
N3B Co1B N5B C19B -110.5(3)
C5B N3B C1B C2B 3.3(7)
Co1B N3B C1B C2B -177.6(3)
N3B C1B C2B C3B -0.3(7)
C1B C2B C3B C4B -1.9(7)
C2B C3B C4B C5B 1.0(7)
C1B N3B C5B C4B -4.2(7)
Co1B N3B C5B C4B 176.5(4)
C1B N3B C5B C6B 172.8(4)
Co1B N3B C5B C6B -6.5(5)
C3B C4B C5B N3B 2.1(7)
C3B C4B C5B C6B -174.7(5)
N3B C5B C6B N1B 15.3(6)
C4B C5B C6B N1B -167.6(4)
C18B N1B C6B C5B -132.2(4)
C7B N1B C6B C5B 100.2(5)
Co1B N1B C6B C5B -16.9(5)
C18B N1B C7B C8B 155.6(4)
C6B N1B C7B C8B -79.7(5)
Co1B N1B C7B C8B 40.7(4)
C9B N2B C8B C7B 160.9(4)
C16B N2B C8B C7B -72.7(5)
Co1B N2B C8B C7B 43.8(4)
N1B C7B C8B N2B -57.1(5)
C8B N2B C9B C10B -161.4(4)
C16B N2B C9B C10B 71.9(4)
Co1B N2B C9B C10B -44.8(4)
C14B N4B C10B C11B 2.3(7)
Co1B N4B C10B C11B 177.0(4)
C14B N4B C10B C9B -173.0(4)
Co1B N4B C10B C9B 1.7(5)
N2B C9B C10B N4B 28.6(5)
N2B C9B C10B C11B -146.6(5)
N4B C10B C11B C12B -0.2(7)
C9B C10B C11B C12B 174.5(5)
C10B C11B C12B C13B -1.5(8)
C11B C12B C13B C14B 1.2(8)
C10B N4B C14B C13B -2.7(7)
Co1B N4B C14B C13B -176.6(4)
C12B C13B C14B N4B 0.9(8)
C8B N2B C16B C17B 101.4(4)
C9B N2B C16B C17B -128.9(4)
Co1B N2B C16B C17B -13.4(4)
Co1B O1B C17B O2B 178.4(4)
Co1B O1B C17B C16B -3.9(5)
N2B C16B C17B O2B -170.4(4)
N2B C16B C17B O1B 11.7(5)
C6B N1B C18B C19B 74.9(5)
C7B N1B C18B C19B -159.3(4)
Co1B N1B C18B C19B -44.3(4)
C23B N5B C19B C20B 2.2(7)
Co1B N5B C19B C20B -176.9(4)
C23B N5B C19B C18B -176.0(4)
Co1B N5B C19B C18B 4.8(5)
N1B C18B C19B N5B 26.4(6)
N1B C18B C19B C20B -151.7(5)
N5B C19B C20B C21B 0.1(8)
C18B C19B C20B C21B 178.1(5)
C19B C20B C21B C22B -0.8(8)
C20B C21B C22B C23B -0.8(8)
C19B N5B C23B C22B -3.9(7)
Co1B N5B C23B C22B 175.1(4)
C21B C22B C23B N5B 3.2(8)
